data_4076361
loop_
_publ_author_name
'Tian, Chong'
'Nie, Wanli'
'Borzov, Maxim V.'
'Su, Pengfei'

_publ_section_title
;
 High-Yield Thermolytic Conversion of Imidazolium Salts into Arduengo
 Carbene Adducts with BF3and PF5
;
_journal_issue 5
_journal_name_full Organometallics
_journal_page_first 1751
_journal_paper_doi 10.1021/om201086d
_journal_volume 31
_journal_year 2012
_chemical_formula_moiety 'C6 H10 B F3 N2'
_chemical_formula_sum 'C6 H10 B F3 N2'
_chemical_formula_weight 177.97
_chemical_name_systematic (1,3-Dimethyl-2,3-dihydro-1<i>H</i>-imidazol-2-ylidene-\k<i>C</i>^2^)trifluoroboron
_space_group_IT_number 14
_symmetry_cell_setting monoclinic
_symmetry_space_group_name_Hall '-P 2ybc'
_symmetry_space_group_name_H-M 'P 1 21/c 1'
_atom_sites_solution_hydrogens geom
_atom_sites_solution_primary direct
_atom_sites_solution_secondary difmap
_audit_creation_method SHELXL-97
_cell_angle_alpha 90.00
_cell_angle_beta 101.933(2)
_cell_angle_gamma 90.00
_cell_formula_units_Z 4
_cell_length_a 7.2873(8)
_cell_length_b 7.7101(8)
_cell_length_c 15.1225(16)
_cell_measurement_reflns_used 2223
_cell_measurement_temperature 296(2)
_cell_measurement_theta_max 28.17
_cell_measurement_theta_min 2.64
_cell_volume 831.31(15)
_computing_cell_refinement 'SAINT v7.34A (Bruker, 2007)'
_computing_data_collection 'BRUKER AXS APEX-2 V1.0-8 (Bruker, 2007)'
_computing_data_reduction 'SAINT v7.34A (Bruker, 2007)'
_computing_molecular_graphics
;
SHELXTL97 (Sheldrick, 2008), OLEX2 (Dolomanov <i>et al.</i>, 2009)
;
_computing_publication_material
;
SHELXTL97 (Sheldrick, 2008), OLEX2 (Dolomanov <i>et al.</i>, 2009)
;
_computing_structure_refinement 'SHELXL97 (Sheldrick, 2008)'
_computing_structure_solution 'SHELXS97 (Sheldrick, 2008)'
_diffrn_ambient_temperature 296(2)
_diffrn_detector_area_resol_mean 8.333
_diffrn_measured_fraction_theta_full 0.998
_diffrn_measured_fraction_theta_max 0.998
_diffrn_measurement_device_type 'BRUKER SMART APEXII'
_diffrn_measurement_method 'phi and omega scans'
_diffrn_radiation_monochromator graphite
_diffrn_radiation_source 'fine-focus sealed tube'
_diffrn_radiation_type MoK\a
_diffrn_radiation_wavelength 0.71073
_diffrn_reflns_av_R_equivalents 0.0235
_diffrn_reflns_av_sigmaI/netI 0.0292
_diffrn_reflns_limit_h_max 8
_diffrn_reflns_limit_h_min -8
_diffrn_reflns_limit_k_max 7
_diffrn_reflns_limit_k_min -9
_diffrn_reflns_limit_l_max 18
_diffrn_reflns_limit_l_min -17
_diffrn_reflns_number 4144
_diffrn_reflns_theta_full 25.50
_diffrn_reflns_theta_max 25.50
_diffrn_reflns_theta_min 2.75
_diffrn_standards_number 0
_exptl_absorpt_coefficient_mu 0.133
_exptl_absorpt_correction_T_max 0.9651
_exptl_absorpt_correction_T_min 0.9538
_exptl_absorpt_correction_type multi-scan
_exptl_absorpt_process_details 'SADABS (Sheldrick, 1996)'
_exptl_crystal_colour colourless
_exptl_crystal_density_diffrn 1.422
_exptl_crystal_density_method 'not measured'
_exptl_crystal_description block
_exptl_crystal_F_000 368
_exptl_crystal_size_max 0.36
_exptl_crystal_size_mid 0.28
_exptl_crystal_size_min 0.27
_refine_diff_density_max 0.166
_refine_diff_density_min -0.166
_refine_diff_density_rms 0.032
_refine_ls_extinction_method none
_refine_ls_goodness_of_fit_ref 1.065
_refine_ls_hydrogen_treatment mixed
_refine_ls_matrix_type full
_refine_ls_number_parameters 138
_refine_ls_number_reflns 1547
_refine_ls_number_restraints 0
_refine_ls_restrained_S_all 1.065
_refine_ls_R_factor_all 0.0685
_refine_ls_R_factor_gt 0.0391
_refine_ls_shift/su_max 0.000
_refine_ls_shift/su_mean 0.000
_refine_ls_structure_factor_coef Fsqd
_refine_ls_weighting_details 'calc w=1/[\s^2^(Fo^2^)+(0.0403P)^2^+0.1963P] where P=(Fo^2^+2Fc^2^)/3'
_refine_ls_weighting_scheme calc
_refine_ls_wR_factor_gt 0.0957
_refine_ls_wR_factor_ref 0.1046
_reflns_number_gt 1038
_reflns_number_total 1547
_reflns_threshold_expression >2sigma(I)
_cod_data_source_file om201086d_si_002.cif
_cod_data_source_block I
_cod_original_sg_symbol_H-M 'P 21/c'
_cod_database_code 4076361

loop_
_symmetry_equiv_pos_as_xyz
'x, y, z'
'-x, y+1/2, -z+1/2'
'-x, -y, -z'
'x, -y-1/2, z-1/2'

loop_
_atom_site_label
_atom_site_type_symbol
_atom_site_fract_x
_atom_site_fract_y
_atom_site_fract_z
_atom_site_U_iso_or_equiv
_atom_site_adp_type
_atom_site_occupancy
_atom_site_symmetry_multiplicity
_atom_site_calc_flag
_atom_site_refinement_flags
_atom_site_disorder_assembly
_atom_site_disorder_group
B1 B 0.7533(3) 0.7670(4) 0.63230(15) 0.0552(6) Uani 1 1 d . . .
F1 F 0.62219(17) 0.8954(2) 0.60216(9) 0.0871(5) Uani 1 1 d . . .
F2 F 0.6660(2) 0.6074(2) 0.62393(11) 0.1011(6) Uani 1 1 d . . .
F3 F 0.83456(19) 0.7956(2) 0.72127(8) 0.0832(5) Uani 1 1 d . . .
N1 N 1.0916(2) 0.8176(2) 0.58824(10) 0.0491(4) Uani 1 1 d . . .
N2 N 0.8768(2) 0.7215(2) 0.48140(10) 0.0501(4) Uani 1 1 d . . .
C1 C 0.9108(2) 0.7690(2) 0.56864(12) 0.0437(5) Uani 1 1 d . . .
C2 C 1.1691(3) 0.7983(3) 0.51309(15) 0.0636(6) Uani 1 1 d . . .
H2 H 1.297(4) 0.823(3) 0.5144(17) 0.087(8) Uiso 1 1 d . . .
C3 C 1.0357(3) 0.7388(3) 0.44693(15) 0.0635(6) Uani 1 1 d . . .
H3 H 1.037(3) 0.711(3) 0.3849(19) 0.087(8) Uiso 1 1 d . . .
C4 C 1.1961(3) 0.8805(3) 0.67648(16) 0.0646(6) Uani 1 1 d . . .
H4A H 1.291(3) 0.958(3) 0.6637(15) 0.085(8) Uiso 1 1 d . . .
H4B H 1.106(3) 0.948(3) 0.7059(15) 0.073(7) Uiso 1 1 d . . .
C5 C 1.2831(4) 0.7364(4) 0.73653(17) 0.0767(8) Uani 1 1 d . . .
H5A H 1.341(4) 0.785(3) 0.7997(19) 0.094(8) Uiso 1 1 d . . .
H5B H 1.179(4) 0.649(4) 0.7443(18) 0.102(9) Uiso 1 1 d . . .
H5C H 1.377(4) 0.673(3) 0.7146(18) 0.095(9) Uiso 1 1 d . . .
C6 C 0.6947(3) 0.6657(3) 0.42850(14) 0.0742(7) Uani 1 1 d . . .
H6AA H 0.6534 0.5645 0.4558 0.111 Uiso 0.72(3) 1 calc PR A 1
H6AB H 0.7068 0.6387 0.3680 0.111 Uiso 0.72(3) 1 calc PR A 1
H6AC H 0.6048 0.7571 0.4270 0.111 Uiso 0.72(3) 1 calc PR A 1
H6BD H 0.7014 0.5460 0.4119 0.111 Uiso 0.28(3) 1 d PR A 2
H6BE H 0.6791 0.7309 0.3734 0.111 Uiso 0.28(3) 1 d PR A 2
H6BF H 0.5934 0.6684 0.4602 0.111 Uiso 0.28(3) 1 d PR A 2

loop_
_atom_site_aniso_label
_atom_site_aniso_U_11
_atom_site_aniso_U_22
_atom_site_aniso_U_33
_atom_site_aniso_U_23
_atom_site_aniso_U_13
_atom_site_aniso_U_12
B1 0.0440(13) 0.0790(17) 0.0436(13) -0.0006(12) 0.0118(10) -0.0065(12)
F1 0.0534(7) 0.1286(13) 0.0837(10) 0.0195(9) 0.0244(7) 0.0237(8)
F2 0.1118(12) 0.1066(12) 0.1006(11) -0.0137(9) 0.0583(10) -0.0510(10)
F3 0.0698(8) 0.1394(13) 0.0426(7) -0.0063(7) 0.0170(6) 0.0013(8)
N1 0.0395(9) 0.0624(10) 0.0445(9) 0.0010(8) 0.0069(7) -0.0022(7)
N2 0.0459(9) 0.0663(11) 0.0370(8) 0.0014(7) 0.0063(7) -0.0022(8)
C1 0.0390(10) 0.0533(11) 0.0377(10) 0.0025(8) 0.0052(8) -0.0027(8)
C2 0.0449(12) 0.0910(17) 0.0595(14) 0.0102(12) 0.0213(11) 0.0033(11)
C3 0.0596(14) 0.0929(17) 0.0419(12) 0.0052(12) 0.0196(10) 0.0071(12)
C4 0.0496(13) 0.0800(17) 0.0598(14) -0.0079(12) 0.0010(11) -0.0137(13)
C5 0.0590(16) 0.112(2) 0.0525(14) -0.0038(15) -0.0041(12) 0.0096(16)
C6 0.0660(14) 0.1037(19) 0.0456(12) -0.0074(12) -0.0052(11) -0.0176(13)

loop_
_atom_type_symbol
_atom_type_description
_atom_type_scat_dispersion_real
_atom_type_scat_dispersion_imag
_atom_type_scat_source
C C 0.0033 0.0016 'International Tables Vol C Tables 4.2.6.8 and 6.1.1.4'
H H 0.0000 0.0000 'International Tables Vol C Tables 4.2.6.8 and 6.1.1.4'
B B 0.0013 0.0007 'International Tables Vol C Tables 4.2.6.8 and 6.1.1.4'
F F 0.0171 0.0103 'International Tables Vol C Tables 4.2.6.8 and 6.1.1.4'
N N 0.0061 0.0033 'International Tables Vol C Tables 4.2.6.8 and 6.1.1.4'

loop_
_geom_angle_atom_site_label_1
_geom_angle_atom_site_label_2
_geom_angle_atom_site_label_3
_geom_angle
F3 B1 F2 109.33(19)
F3 B1 F1 109.67(19)
F2 B1 F1 109.51(18)
F3 B1 C1 111.14(16)
F2 B1 C1 108.60(18)
F1 B1 C1 108.56(17)
C1 N1 C2 109.81(17)
C1 N1 C4 126.25(17)
C2 N1 C4 123.94(18)
C1 N2 C3 110.39(17)
C1 N2 C6 125.41(17)
C3 N2 C6 124.16(17)
N2 C1 N1 105.46(15)
N2 C1 B1 124.32(16)
N1 C1 B1 130.21(16)
C3 C2 N1 107.34(19)
C3 C2 H2 130.6(16)
N1 C2 H2 122.1(16)
C2 C3 N2 106.99(19)
C2 C3 H3 131.1(15)
N2 C3 H3 121.9(15)
N1 C4 C5 112.4(2)
N1 C4 H4A 106.3(14)
C5 C4 H4A 110.6(14)
N1 C4 H4B 107.9(12)
C5 C4 H4B 110.3(13)
H4A C4 H4B 109.3(19)
C4 C5 H5A 109.4(14)
C4 C5 H5B 108.9(15)
H5A C5 H5B 107(2)
C4 C5 H5C 114.5(16)
H5A C5 H5C 109(2)
H5B C5 H5C 108(2)
N2 C6 H6AA 109.5
N2 C6 H6AB 109.5
H6AA C6 H6AB 109.5
N2 C6 H6AC 109.5
H6AA C6 H6AC 109.5
H6AB C6 H6AC 109.5
N2 C6 H6BD 109.7
H6AA C6 H6BD 50.9
H6AB C6 H6BD 61.5
H6AC C6 H6BD 140.5
N2 C6 H6BE 104.6
H6AA C6 H6BE 143.9
H6AB C6 H6BE 45.8
H6AC C6 H6BE 68.7
H6BD C6 H6BE 106.2
N2 C6 H6BF 115.1
H6AA C6 H6BF 57.4
H6AB C6 H6BF 135.4
H6AC C6 H6BF 53.4
H6BD C6 H6BF 103.8
H6BE C6 H6BF 117.2

loop_
_geom_bond_atom_site_label_1
_geom_bond_atom_site_label_2
_geom_bond_distance
B1 F3 1.371(3)
B1 F2 1.379(3)
B1 F1 1.386(3)
B1 C1 1.644(3)
N1 C1 1.342(2)
N1 C2 1.378(3)
N1 C4 1.475(3)
N2 C1 1.342(2)
N2 C3 1.371(3)
N2 C6 1.465(3)
C2 C3 1.325(3)
C2 H2 0.94(3)
C3 H3 0.96(3)
C4 C5 1.491(4)
C4 H4A 0.97(3)
C4 H4B 1.01(2)
C5 H5A 1.03(3)
C5 H5B 1.04(3)
C5 H5C 0.96(3)
C6 H6AA 0.9600
C6 H6AB 0.9600
C6 H6AC 0.9600
C6 H6BD 0.9598
C6 H6BE 0.9599
C6 H6BF 0.9601

loop_
_geom_torsion_atom_site_label_1
_geom_torsion_atom_site_label_2
_geom_torsion_atom_site_label_3
_geom_torsion_atom_site_label_4
_geom_torsion
C3 N2 C1 N1 0.6(2)
C6 N2 C1 N1 -177.14(19)
C3 N2 C1 B1 179.5(2)
C6 N2 C1 B1 1.8(3)
C2 N1 C1 N2 -0.6(2)
C4 N1 C1 N2 -179.87(19)
C2 N1 C1 B1 -179.4(2)
C4 N1 C1 B1 1.3(3)
F3 B1 C1 N2 170.50(18)
F2 B1 C1 N2 50.2(3)
F1 B1 C1 N2 -68.8(3)
F3 B1 C1 N1 -10.8(3)
F2 B1 C1 N1 -131.2(2)
F1 B1 C1 N1 109.9(2)
C1 N1 C2 C3 0.4(3)
C4 N1 C2 C3 179.7(2)
N1 C2 C3 N2 0.0(3)
C1 N2 C3 C2 -0.4(3)
C6 N2 C3 C2 177.4(2)
C1 N1 C4 C5 88.1(3)
C2 N1 C4 C5 -91.1(3)
